data_4512941
loop_
_publ_author_name
'Iwama, Sekai'
'Takahashi, Hiroki'
'Tsue, Hirohito'
'Tamura, Rui'

_publ_section_title
;
 Case Study on the Interpretation of Crystal Structures Inducing
 Preferential Enrichment Based on the Graph Set Analysis of Hydrogen Bond
 Motifs
;
_journal_issue 6
_journal_name_full 'Crystal Growth &amp; Design'
_journal_page_first 3052
_journal_paper_doi 10.1021/acs.cgd.5b00499
_journal_volume 15
_journal_year 2015
_chemical_formula_sum 'C30 H38 I N2 O7.5 S'
_chemical_formula_weight 705.58
_chemical_name_systematic
; 
 ? 
;
_space_group_IT_number 2
_symmetry_cell_setting triclinic
_symmetry_Int_Tables_number 2
_symmetry_space_group_name_Hall '-P 1'
_symmetry_space_group_name_H-M 'P -1'
_atom_sites_solution_hydrogens geom
_atom_sites_solution_primary direct
_atom_sites_solution_secondary difmap
_audit_creation_method SHELXL-97
_cell_angle_alpha 102.543(3)
_cell_angle_beta 102.772(3)
_cell_angle_gamma 103.8523(18)
_cell_formula_units_Z 4
_cell_length_a 13.672(3)
_cell_length_b 14.846(4)
_cell_length_c 16.641(4)
_cell_measurement_reflns_used 7065
_cell_measurement_temperature 100(2)
_cell_measurement_theta_max 27.5
_cell_measurement_theta_min 3.0
_cell_volume 3065.4(13)
_computing_structure_refinement 'SHELXL-97 (Sheldrick, 1997)'
_computing_structure_solution 'SHELXS-97 (Sheldrick, 1990)'
_diffrn_ambient_temperature 100(2)
_diffrn_detector_area_resol_mean 28.5714
_diffrn_measured_fraction_theta_full 0.987
_diffrn_measured_fraction_theta_max 0.987
_diffrn_measurement_device
;
AFC11 (Right): Eulerian 3 circle
;
_diffrn_measurement_device_type
;
Rigaku Saturn724+ (4x4 bin mode)
;
_diffrn_measurement_method 'profile data from \w-scans'
_diffrn_radiation_monochromator graphite
_diffrn_radiation_source 'fine-focus sealed tube'
_diffrn_radiation_type MoK\a
_diffrn_radiation_wavelength 0.71075
_diffrn_reflns_av_R_equivalents 0.0402
_diffrn_reflns_av_sigmaI/netI 0.0846
_diffrn_reflns_limit_h_max 17
_diffrn_reflns_limit_h_min -17
_diffrn_reflns_limit_k_max 18
_diffrn_reflns_limit_k_min -19
_diffrn_reflns_limit_l_max 21
_diffrn_reflns_limit_l_min -21
_diffrn_reflns_number 27337
_diffrn_reflns_theta_full 27.51
_diffrn_reflns_theta_max 27.51
_diffrn_reflns_theta_min 3.02
_exptl_absorpt_coefficient_mu 1.163
_exptl_absorpt_correction_T_max 0.978
_exptl_absorpt_correction_T_min 0.927
_exptl_absorpt_correction_type numerical
_exptl_absorpt_process_details
; 
 Rigaku (2009). CrystalClear-SM Expert 2.0 r4 and NUMABS.
 Rigaku Corporation, Tokyo, Japan. 
;
_exptl_crystal_colour Colorless
_exptl_crystal_density_diffrn 1.529
_exptl_crystal_density_method 'not measured'
_exptl_crystal_description Prism
_exptl_crystal_F_000 1444
_exptl_crystal_size_max 0.16
_exptl_crystal_size_mid 0.11
_exptl_crystal_size_min 0.09
_refine_diff_density_max 2.126
_refine_diff_density_min -0.951
_refine_diff_density_rms 0.127
_refine_ls_extinction_method none
_refine_ls_goodness_of_fit_ref 1.079
_refine_ls_hydrogen_treatment constr
_refine_ls_matrix_type full
_refine_ls_number_parameters 755
_refine_ls_number_reflns 13902
_refine_ls_number_restraints 0
_refine_ls_restrained_S_all 1.079
_refine_ls_R_factor_all 0.1050
_refine_ls_R_factor_gt 0.0674
_refine_ls_shift/su_max 0.000
_refine_ls_shift/su_mean 0.000
_refine_ls_structure_factor_coef Fsqd
_refine_ls_weighting_details 'calc w=1/[\s^2^(Fo^2^)+(0.0513P)^2^+6.8543P] where P=(Fo^2^+2Fc^2^)/3'
_refine_ls_weighting_scheme calc
_refine_ls_wR_factor_gt 0.1356
_refine_ls_wR_factor_ref 0.1544
_reflns_number_gt 9370
_reflns_number_total 13902
_reflns_threshold_expression >2\s(I)
_cod_data_source_file 5a_EtOH.cif
_cod_data_source_block PyrIMe_OPh
_cod_depositor_comments
;
The following automatic conversions were performed:

'_symmetry_cell_setting' value 'Triclinic' changed to 'triclinic'
according to
/usr/data/users/saulius/crontab/automatic-downloads/rss-feeds/ACS/lib/dictionaries/cif_core.dic
dictionary named 'cif_core.dic' version 2.4.2 from 2011-04-26.

'_exptl_absorpt_correction_type' value 'Numerical' changed to
'numerical' according to
/usr/data/users/saulius/crontab/automatic-downloads/rss-feeds/ACS/lib/dictionaries/cif_core.dic
dictionary named 'cif_core.dic' version 2.4.2 from 2011-04-26.

Automatic conversion script
Id: cif_fix_values 3271 2015-04-21 07:52:19Z andrius 

 Adding full bibliography for 4512940--4512941.cif.
;
_cod_original_formula_sum 'C30 H38 I N2 O7.50 S'
_cod_database_code 4512941

loop_
_symmetry_equiv_pos_as_xyz
'x, y, z'
'-x, -y, -z'

loop_
_atom_site_label
_atom_site_type_symbol
_atom_site_fract_x
_atom_site_fract_y
_atom_site_fract_z
_atom_site_U_iso_or_equiv
_atom_site_adp_type
_atom_site_occupancy
_atom_site_symmetry_multiplicity
_atom_site_calc_flag
_atom_site_refinement_flags
C1 C 0.2999(4) 0.4634(4) 0.9669(4) 0.0218(12) Uani 1 1 d .
H1 H 0.3006 0.5213 1.0101 0.026 Uiso 1 1 calc R
H2 H 0.3489 0.4845 0.9341 0.026 Uiso 1 1 calc R
C2 C 0.3340(5) 0.3931(4) 1.0111(4) 0.0198(11) Uani 1 1 d .
H3 H 0.4065 0.4254 1.0513 0.024 Uiso 1 1 calc R
C3 C 0.3341(5) 0.3028(4) 0.9472(4) 0.0230(12) Uani 1 1 d .
H4 H 0.3437 0.2528 0.9765 0.028 Uiso 1 1 calc R
H5 H 0.2665 0.2760 0.9010 0.028 Uiso 1 1 calc R
C4 C 0.4332(4) 0.2568(4) 0.8538(3) 0.0174(11) Uani 1 1 d .
C5 C 0.3660(4) 0.1646(4) 0.8223(3) 0.0208(12) Uani 1 1 d .
H6 H 0.3048 0.1482 0.8408 0.025 Uiso 1 1 calc R
C6 C 0.3863(4) 0.0937(4) 0.7630(3) 0.0153(10) Uani 1 1 d .
H7 H 0.3395 0.0295 0.7421 0.018 Uiso 1 1 calc R
C7 C 0.4748(4) 0.1174(4) 0.7348(3) 0.0179(11) Uani 1 1 d .
C8 C 0.5430(4) 0.2121(4) 0.7671(3) 0.0162(10) Uani 1 1 d .
H8 H 0.6043 0.2291 0.7488 0.019 Uiso 1 1 calc R
C9 C 0.5217(4) 0.2813(4) 0.8255(3) 0.0183(11) Uani 1 1 d .
H9 H 0.5678 0.3457 0.8464 0.022 Uiso 1 1 calc R
C10 C 0.4569(4) -0.0460(4) 0.6442(3) 0.0182(11) Uani 1 1 d .
C11 C 0.5086(5) -0.0943(4) 0.5827(4) 0.0241(12) Uani 1 1 d .
H10 H 0.4800 -0.0891 0.5243 0.029 Uiso 1 1 calc R
H11 H 0.5854 -0.0615 0.6018 0.029 Uiso 1 1 calc R
C12 C 0.4874(4) -0.1999(4) 0.5805(4) 0.0190(11) Uani 1 1 d .
H12 H 0.5137 -0.2040 0.6396 0.023 Uiso 1 1 calc R
H13 H 0.4104 -0.2319 0.5605 0.023 Uiso 1 1 calc R
C13 C 0.5145(5) -0.3569(4) 0.5253(4) 0.0271(13) Uani 1 1 d .
H14 H 0.4427 -0.3954 0.4884 0.033 Uiso 1 1 calc R
H15 H 0.5207 -0.3610 0.5847 0.033 Uiso 1 1 calc R
C14 C 0.5971(5) -0.3927(4) 0.4912(4) 0.0308(14) Uani 1 1 d .
H16 H 0.5691 -0.4262 0.4289 0.037 Uiso 1 1 calc R
H17 H 0.6201 -0.4379 0.5216 0.037 Uiso 1 1 calc R
C15 C 0.6887(5) -0.3006(4) 0.5091(4) 0.0308(14) Uani 1 1 d .
H18 H 0.7539 -0.3046 0.5465 0.037 Uiso 1 1 calc R
H19 H 0.7017 -0.2919 0.4546 0.037 Uiso 1 1 calc R
C16 C 0.6560(4) -0.2169(4) 0.5537(4) 0.0248(12) Uani 1 1 d .
H20 H 0.6820 -0.2020 0.6170 0.030 Uiso 1 1 calc R
H21 H 0.6828 -0.1581 0.5365 0.030 Uiso 1 1 calc R
C17 C 0.4974(6) -0.2515(5) 0.4328(4) 0.0335(15) Uani 1 1 d .
H22 H 0.5227 -0.2947 0.3946 0.050 Uiso 1 1 calc R
H23 H 0.5225 -0.1854 0.4291 0.050 Uiso 1 1 calc R
H24 H 0.4203 -0.2731 0.4153 0.050 Uiso 1 1 calc R
C18 C 0.1536(4) 0.4628(4) 0.8543(3) 0.0196(11) Uani 1 1 d .
C19 C 0.0580(4) 0.4096(4) 0.7955(4) 0.0229(12) Uani 1 1 d .
H25 H 0.0263 0.3450 0.7947 0.027 Uiso 1 1 calc R
C20 C 0.0080(5) 0.4500(4) 0.7377(3) 0.0228(12) Uani 1 1 d .
H26 H -0.0586 0.4132 0.6980 0.027 Uiso 1 1 calc R
C21 C 0.0544(5) 0.5441(4) 0.7373(4) 0.0235(12) Uani 1 1 d .
H27 H 0.0200 0.5717 0.6974 0.028 Uiso 1 1 calc R
C22 C 0.1508(5) 0.5965(4) 0.7954(4) 0.0232(12) Uani 1 1 d .
H28 H 0.1832 0.6603 0.7945 0.028 Uiso 1 1 calc R
C23 C 0.2020(4) 0.5580(4) 0.8558(4) 0.0218(12) Uani 1 1 d .
H29 H 0.2677 0.5953 0.8967 0.026 Uiso 1 1 calc R
C24 C 0.3161(4) 0.0522(4) 0.0826(3) 0.0161(11) Uani 1 1 d .
C25 C 0.2861(4) 0.0314(4) -0.0064(3) 0.0198(11) Uani 1 1 d .
H30 H 0.2450 0.0655 -0.0338 0.024 Uiso 1 1 calc R
C26 C 0.3165(4) -0.0394(4) -0.0550(3) 0.0191(11) Uani 1 1 d .
H31 H 0.2969 -0.0538 -0.1159 0.023 Uiso 1 1 calc R
C27 C 0.3756(4) -0.0893(4) -0.0144(3) 0.0167(11) Uani 1 1 d .
C28 C 0.4051(4) -0.0696(4) 0.0744(4) 0.0219(12) Uani 1 1 d .
H32 H 0.4458 -0.1042 0.1015 0.026 Uiso 1 1 calc R
C29 C 0.3741(4) 0.0017(4) 0.1234(4) 0.0218(12) Uani 1 1 d .
H33 H 0.3927 0.0154 0.1843 0.026 Uiso 1 1 calc R
C30 C 0.8201(4) 0.4460(4) 0.4579(3) 0.0202(11) Uani 1 1 d .
H34 H 0.8184 0.5047 0.4988 0.024 Uiso 1 1 calc R
H35 H 0.8722 0.4657 0.4272 0.024 Uiso 1 1 calc R
C31 C 0.8493(4) 0.3751(4) 0.5057(3) 0.0208(11) Uani 1 1 d .
H36 H 0.9212 0.4062 0.5471 0.025 Uiso 1 1 calc R
C32 C 0.8477(4) 0.2824(4) 0.4446(4) 0.0206(11) Uani 1 1 d .
H37 H 0.8580 0.2342 0.4759 0.025 Uiso 1 1 calc R
H38 H 0.7797 0.2543 0.3989 0.025 Uiso 1 1 calc R
C33 C 0.9451(4) 0.2352(4) 0.3491(3) 0.0180(11) Uani 1 1 d .
C34 C 1.0383(4) 0.2585(4) 0.3261(3) 0.0178(11) Uani 1 1 d .
H39 H 1.0878 0.3211 0.3512 0.021 Uiso 1 1 calc R
C35 C 1.0580(4) 0.1893(4) 0.2662(3) 0.0166(11) Uani 1 1 d .
H40 H 1.1210 0.2052 0.2500 0.020 Uiso 1 1 calc R
C36 C 0.9865(4) 0.0965(4) 0.2295(3) 0.0160(10) Uani 1 1 d .
C37 C 0.8934(4) 0.0745(4) 0.2534(3) 0.0190(11) Uani 1 1 d .
H41 H 0.8435 0.0121 0.2283 0.023 Uiso 1 1 calc R
C38 C 0.8732(4) 0.1438(4) 0.3142(4) 0.0213(12) Uani 1 1 d .
H42 H 0.8107 0.1282 0.3312 0.026 Uiso 1 1 calc R
C39 C 0.9655(4) -0.0652(4) 0.1341(3) 0.0179(11) Uani 1 1 d .
C40 C 1.0157(5) -0.1115(4) 0.0706(4) 0.0231(12) Uani 1 1 d .
H43 H 0.9827 -0.1076 0.0127 0.028 Uiso 1 1 calc R
H44 H 1.0915 -0.0753 0.0872 0.028 Uiso 1 1 calc R
C41 C 1.0035(4) -0.2163(4) 0.0673(3) 0.0168(11) Uani 1 1 d .
H45 H 1.0456 -0.2188 0.1230 0.020 Uiso 1 1 calc R
H46 H 0.9288 -0.2493 0.0605 0.020 Uiso 1 1 calc R
C42 C 1.1515(4) -0.2315(4) 0.0036(4) 0.0225(12) Uani 1 1 d .
H47 H 1.1733 -0.1599 0.0192 0.027 Uiso 1 1 calc R
H48 H 1.1658 -0.2566 -0.0514 0.027 Uiso 1 1 calc R
C43 C 1.2095(5) -0.2659(5) 0.0741(4) 0.0272(13) Uani 1 1 d .
H49 H 1.2309 -0.2167 0.1305 0.033 Uiso 1 1 calc R
H50 H 1.2729 -0.2796 0.0618 0.033 Uiso 1 1 calc R
C44 C 1.1290(5) -0.3596(5) 0.0734(5) 0.0363(16) Uani 1 1 d .
H51 H 1.1554 -0.4159 0.0593 0.044 Uiso 1 1 calc R
H52 H 1.1161 -0.3535 0.1303 0.044 Uiso 1 1 calc R
C45 C 1.0281(5) -0.3724(4) 0.0047(4) 0.0278(13) Uani 1 1 d .
H53 H 1.0237 -0.4172 -0.0505 0.033 Uiso 1 1 calc R
H54 H 0.9653 -0.3980 0.0229 0.033 Uiso 1 1 calc R
C46 C 0.9700(5) -0.2774(5) -0.0892(4) 0.0314(14) Uani 1 1 d .
H55 H 0.9873 -0.3201 -0.1341 0.047 Uiso 1 1 calc R
H56 H 0.9828 -0.2127 -0.0974 0.047 Uiso 1 1 calc R
H57 H 0.8957 -0.3035 -0.0927 0.047 Uiso 1 1 calc R
C47 C 0.6794(4) 0.4435(4) 0.3412(3) 0.0185(11) Uani 1 1 d .
C48 C 0.7294(4) 0.5356(4) 0.3406(4) 0.0217(12) Uani 1 1 d .
H58 H 0.7961 0.5714 0.3805 0.026 Uiso 1 1 calc R
C49 C 0.6801(4) 0.5756(4) 0.2800(3) 0.0211(11) Uani 1 1 d .
H59 H 0.7144 0.6386 0.2783 0.025 Uiso 1 1 calc R
C50 C 0.5828(5) 0.5243(4) 0.2234(4) 0.0275(13) Uani 1 1 d .
H60 H 0.5493 0.5527 0.1836 0.033 Uiso 1 1 calc R
C51 C 0.5331(5) 0.4316(4) 0.2238(4) 0.0273(13) Uani 1 1 d .
H61 H 0.4661 0.3962 0.1842 0.033 Uiso 1 1 calc R
C52 C 0.5817(4) 0.3903(4) 0.2825(3) 0.0201(11) Uani 1 1 d .
H62 H 0.5486 0.3263 0.2825 0.024 Uiso 1 1 calc R
C53 C 0.8102(4) 0.0515(4) 0.5870(3) 0.0159(10) Uani 1 1 d .
C54 C 0.8731(4) 0.0019(4) 0.6246(3) 0.0191(11) Uani 1 1 d .
H63 H 0.8956 0.0158 0.6855 0.023 Uiso 1 1 calc R
C55 C 0.9033(4) -0.0678(4) 0.5740(4) 0.0206(12) Uani 1 1 d .
H64 H 0.9464 -0.1014 0.5997 0.025 Uiso 1 1 calc R
C56 C 0.8698(4) -0.0873(4) 0.4860(3) 0.0172(11) Uani 1 1 d .
C57 C 0.8060(5) -0.0391(4) 0.4465(4) 0.0220(12) Uani 1 1 d .
H65 H 0.7827 -0.0541 0.3856 0.026 Uiso 1 1 calc R
C58 C 0.7774(4) 0.0311(4) 0.4977(3) 0.0213(12) Uani 1 1 d .
H66 H 0.7352 0.0654 0.4719 0.026 Uiso 1 1 calc R
O1 O 0.1951(3) 0.4164(3) 0.9095(3) 0.0253(9) Uani 1 1 d .
O2 O 0.2637(3) 0.3663(3) 1.0592(2) 0.0232(9) Uani 1 1 d .
H67 H 0.2768 0.3215 1.0788 0.035 Uiso 1 1 calc R
O3 O 0.4198(3) 0.3306(3) 0.9117(2) 0.0202(8) Uani 1 1 d .
O4 O 0.3799(3) -0.0917(3) 0.6595(3) 0.0246(9) Uani 1 1 d .
O5 O 0.1690(3) 0.1259(3) 0.1076(2) 0.0224(9) Uani 1 1 d .
O6 O 0.3406(3) 0.2356(3) 0.1301(3) 0.0246(9) Uani 1 1 d .
O7 O 0.3130(4) 0.1464(3) 0.2327(3) 0.0321(10) Uani 1 1 d .
O8 O 0.7178(3) 0.3966(3) 0.3979(2) 0.0219(8) Uani 1 1 d .
O9 O 0.7747(3) 0.3523(3) 0.5523(2) 0.0203(8) Uani 1 1 d .
H68 H 0.7943 0.3193 0.5842 0.030 Uiso 1 1 calc R
O10 O 0.9327(3) 0.3088(3) 0.4082(2) 0.0226(9) Uani 1 1 d .
O11 O 0.8869(3) -0.1125(3) 0.1477(3) 0.0261(9) Uani 1 1 d .
O12 O 0.6692(3) 0.1333(3) 0.6139(3) 0.0238(9) Uani 1 1 d .
O13 O 0.8456(3) 0.2368(3) 0.6420(3) 0.0232(9) Uani 1 1 d .
O14 O 0.8061(4) 0.1403(3) 0.7383(2) 0.0300(10) Uani 1 1 d .
S1 S 0.28274(11) 0.14773(9) 0.14464(9) 0.0176(3) Uani 1 1 d .
I1 I 0.42076(3) -0.19812(3) -0.08716(3) 0.02588(11) Uani 1 1 d .
S2 S 0.78092(11) 0.14767(9) 0.65137(9) 0.0178(3) Uani 1 1 d .
I2 I 0.92001(3) -0.18982(3) 0.40986(3) 0.02527(11) Uani 1 1 d .
N1 N 0.5035(3) 0.0511(3) 0.6771(3) 0.0163(9) Uani 1 1 d .
H69 H 0.5582 0.0755 0.6604 0.020 Uiso 1 1 calc R
N2 N 0.5379(3) -0.2536(3) 0.5231(3) 0.0154(9) Uani 1 1 d .
N3 N 1.0122(4) 0.0310(3) 0.1692(3) 0.0186(9) Uani 1 1 d .
H70 H 1.0661 0.0560 0.1518 0.022 Uiso 1 1 calc R
N4 N 1.0365(4) -0.2714(3) -0.0037(3) 0.0200(10) Uani 1 1 d .
C59 C 0.2488(6) 0.4588(5) 0.2789(4) 0.0401(17) Uani 1 1 d .
H71 H 0.1715 0.4327 0.2539 0.048 Uiso 1 1 calc R
H72 H 0.2791 0.4065 0.2597 0.048 Uiso 1 1 calc R
C60 C 0.2885(7) 0.5399(5) 0.2447(5) 0.0450(19) Uani 1 1 d .
H73 H 0.2578 0.5916 0.2622 0.067 Uiso 1 1 calc R
H74 H 0.2687 0.5170 0.1818 0.067 Uiso 1 1 calc R
H75 H 0.3653 0.5650 0.2675 0.067 Uiso 1 1 calc R
O15 O 0.2724(5) 0.4836(4) 0.3690(3) 0.0455(14) Uani 1 1 d .
H76 H 0.2535 0.5323 0.3865 0.068 Uiso 1 1 calc R

loop_
_atom_site_aniso_label
_atom_site_aniso_U_11
_atom_site_aniso_U_22
_atom_site_aniso_U_33
_atom_site_aniso_U_23
_atom_site_aniso_U_13
_atom_site_aniso_U_12
C1 0.018(3) 0.022(3) 0.022(3) 0.004(2) 0.004(2) 0.003(2)
C2 0.023(3) 0.018(3) 0.021(3) 0.005(2) 0.010(2) 0.009(2)
C3 0.025(3) 0.020(3) 0.023(3) 0.003(2) 0.010(2) 0.004(2)
C4 0.018(3) 0.024(3) 0.015(3) 0.007(2) 0.006(2) 0.012(2)
C5 0.018(3) 0.022(3) 0.022(3) 0.011(2) 0.006(2) 0.001(2)
C6 0.015(3) 0.014(2) 0.018(3) 0.006(2) 0.009(2) 0.003(2)
C7 0.016(3) 0.024(3) 0.020(3) 0.012(2) 0.010(2) 0.010(2)
C8 0.013(2) 0.020(3) 0.018(3) 0.008(2) 0.007(2) 0.005(2)
C9 0.020(3) 0.015(2) 0.018(3) 0.006(2) 0.005(2) 0.002(2)
C10 0.018(3) 0.017(2) 0.020(3) 0.003(2) 0.005(2) 0.008(2)
C11 0.030(3) 0.017(3) 0.026(3) 0.004(2) 0.016(3) 0.002(2)
C12 0.014(3) 0.017(3) 0.029(3) 0.008(2) 0.013(2) 0.004(2)
C13 0.027(3) 0.010(2) 0.043(4) 0.005(3) 0.016(3) -0.002(2)
C14 0.032(3) 0.023(3) 0.045(4) 0.012(3) 0.021(3) 0.011(3)
C15 0.022(3) 0.032(3) 0.034(4) 0.002(3) 0.006(3) 0.009(3)
C16 0.015(3) 0.027(3) 0.027(3) 0.000(3) 0.005(2) 0.004(2)
C17 0.044(4) 0.029(3) 0.024(3) 0.001(3) 0.001(3) 0.019(3)
C18 0.019(3) 0.023(3) 0.019(3) 0.008(2) 0.007(2) 0.007(2)
C19 0.021(3) 0.020(3) 0.024(3) 0.009(2) 0.005(2) -0.001(2)
C20 0.021(3) 0.022(3) 0.018(3) 0.004(2) 0.004(2) -0.002(2)
C21 0.022(3) 0.026(3) 0.022(3) 0.009(2) 0.005(2) 0.006(2)
C22 0.031(3) 0.014(2) 0.027(3) 0.008(2) 0.011(3) 0.007(2)
C23 0.015(3) 0.014(2) 0.030(3) -0.001(2) 0.009(2) -0.001(2)
C24 0.013(3) 0.016(2) 0.021(3) 0.011(2) 0.004(2) 0.003(2)
C25 0.015(3) 0.023(3) 0.022(3) 0.012(2) 0.003(2) 0.005(2)
C26 0.020(3) 0.023(3) 0.017(3) 0.007(2) 0.007(2) 0.006(2)
C27 0.012(3) 0.016(2) 0.022(3) 0.003(2) 0.005(2) 0.005(2)
C28 0.016(3) 0.019(3) 0.027(3) 0.006(2) -0.001(2) 0.006(2)
C29 0.018(3) 0.024(3) 0.023(3) 0.010(2) 0.004(2) 0.004(2)
C30 0.018(3) 0.020(3) 0.016(3) 0.000(2) 0.001(2) 0.003(2)
C31 0.021(3) 0.024(3) 0.018(3) 0.006(2) 0.008(2) 0.004(2)
C32 0.020(3) 0.022(3) 0.023(3) 0.008(2) 0.014(2) 0.005(2)
C33 0.028(3) 0.020(3) 0.013(3) 0.008(2) 0.009(2) 0.014(2)
C34 0.017(3) 0.015(2) 0.022(3) 0.006(2) 0.005(2) 0.006(2)
C35 0.019(3) 0.017(2) 0.021(3) 0.010(2) 0.010(2) 0.009(2)
C36 0.016(3) 0.016(2) 0.014(2) 0.004(2) 0.003(2) 0.004(2)
C37 0.021(3) 0.018(3) 0.019(3) 0.006(2) 0.005(2) 0.009(2)
C38 0.017(3) 0.020(3) 0.029(3) 0.006(2) 0.009(2) 0.006(2)
C39 0.018(3) 0.020(3) 0.020(3) 0.011(2) 0.007(2) 0.007(2)
C40 0.029(3) 0.015(3) 0.024(3) 0.001(2) 0.013(3) 0.002(2)
C41 0.017(3) 0.015(2) 0.017(3) 0.003(2) 0.007(2) 0.002(2)
C42 0.014(3) 0.022(3) 0.030(3) 0.006(2) 0.009(2) 0.002(2)
C43 0.022(3) 0.037(3) 0.025(3) 0.008(3) 0.005(2) 0.017(3)
C44 0.041(4) 0.039(4) 0.045(4) 0.022(3) 0.023(3) 0.023(3)
C45 0.031(3) 0.014(3) 0.040(4) 0.002(3) 0.019(3) 0.008(2)
C46 0.028(3) 0.039(4) 0.021(3) -0.002(3) 0.002(3) 0.015(3)
C47 0.018(3) 0.019(3) 0.020(3) 0.006(2) 0.006(2) 0.007(2)
C48 0.018(3) 0.021(3) 0.026(3) 0.005(2) 0.006(2) 0.006(2)
C49 0.023(3) 0.018(3) 0.020(3) 0.005(2) 0.005(2) 0.004(2)
C50 0.030(3) 0.025(3) 0.030(3) 0.015(3) 0.007(3) 0.009(3)
C51 0.022(3) 0.032(3) 0.023(3) 0.010(3) 0.002(2) 0.001(3)
C52 0.022(3) 0.015(2) 0.018(3) 0.004(2) 0.003(2) -0.001(2)
C53 0.014(3) 0.016(2) 0.020(3) 0.005(2) 0.010(2) 0.004(2)
C54 0.024(3) 0.019(3) 0.013(3) 0.005(2) 0.002(2) 0.007(2)
C55 0.022(3) 0.020(3) 0.022(3) 0.008(2) 0.007(2) 0.006(2)
C56 0.013(3) 0.015(2) 0.023(3) 0.004(2) 0.009(2) 0.001(2)
C57 0.027(3) 0.025(3) 0.016(3) 0.009(2) 0.006(2) 0.008(3)
C58 0.021(3) 0.024(3) 0.020(3) 0.009(2) 0.004(2) 0.007(2)
O1 0.022(2) 0.0196(19) 0.030(2) 0.0104(18) 0.0008(18) 0.0026(17)
O2 0.024(2) 0.026(2) 0.025(2) 0.0112(18) 0.0105(18) 0.0113(18)
O3 0.022(2) 0.0153(18) 0.023(2) 0.0013(16) 0.0114(17) 0.0060(16)
O4 0.023(2) 0.021(2) 0.033(2) 0.0068(18) 0.0154(18) 0.0059(17)
O5 0.018(2) 0.025(2) 0.030(2) 0.0119(18) 0.0126(18) 0.0076(17)
O6 0.023(2) 0.0146(18) 0.034(2) 0.0063(17) 0.0112(18) 0.0002(16)
O7 0.049(3) 0.036(2) 0.019(2) 0.0091(19) 0.014(2) 0.024(2)
O8 0.021(2) 0.0188(19) 0.025(2) 0.0110(17) 0.0028(17) 0.0037(17)
O9 0.026(2) 0.026(2) 0.0173(19) 0.0101(17) 0.0118(17) 0.0140(18)
O10 0.031(2) 0.0176(19) 0.026(2) 0.0062(17) 0.0194(19) 0.0090(18)
O11 0.023(2) 0.021(2) 0.034(2) 0.0052(18) 0.0138(19) 0.0021(17)
O12 0.017(2) 0.023(2) 0.035(2) 0.0081(18) 0.0130(18) 0.0070(17)
O13 0.023(2) 0.0157(18) 0.032(2) 0.0093(17) 0.0095(18) 0.0053(17)
O14 0.044(3) 0.029(2) 0.020(2) 0.0074(18) 0.011(2) 0.016(2)
S1 0.0198(7) 0.0164(6) 0.0185(7) 0.0059(5) 0.0087(6) 0.0053(5)
I1 0.0213(2) 0.01821(18) 0.0378(2) 0.00309(17) 0.01488(17) 0.00396(16)
S2 0.0202(7) 0.0164(6) 0.0192(7) 0.0065(5) 0.0079(6) 0.0067(5)
I2 0.0231(2) 0.01828(19) 0.0325(2) 0.00067(16) 0.01447(17) 0.00277(16)
N1 0.014(2) 0.014(2) 0.020(2) 0.0033(18) 0.0063(18) 0.0020(18)
N2 0.015(2) 0.012(2) 0.015(2) 0.0015(17) 0.0037(18) -0.0009(17)
N3 0.018(2) 0.017(2) 0.021(2) 0.0024(19) 0.0110(19) 0.0033(19)
N4 0.018(2) 0.021(2) 0.019(2) 0.002(2) 0.0070(19) 0.005(2)
C59 0.052(5) 0.028(3) 0.032(4) -0.002(3) 0.019(3) 0.003(3)
C60 0.061(5) 0.038(4) 0.037(4) 0.003(3) 0.030(4) 0.008(4)
O15 0.079(4) 0.046(3) 0.032(3) 0.017(2) 0.028(3) 0.040(3)

loop_
_atom_type_symbol
_atom_type_description
_atom_type_scat_dispersion_real
_atom_type_scat_dispersion_imag
_atom_type_scat_source
C C 0.0033 0.0016 'International Tables Vol C Tables 4.2.6.8 and 6.1.1.4'
H H 0.0000 0.0000 'International Tables Vol C Tables 4.2.6.8 and 6.1.1.4'
N N 0.0061 0.0033 'International Tables Vol C Tables 4.2.6.8 and 6.1.1.4'
O O 0.0106 0.0060 'International Tables Vol C Tables 4.2.6.8 and 6.1.1.4'
S S 0.1246 0.1234 'International Tables Vol C Tables 4.2.6.8 and 6.1.1.4'
I I -0.4742 1.8119 'International Tables Vol C Tables 4.2.6.8 and 6.1.1.4'

loop_
_geom_angle_atom_site_label_1
_geom_angle_atom_site_label_2
_geom_angle_atom_site_label_3
_geom_angle
O1 C1 C2 108.7(4)
O1 C1 H1 110.0
C2 C1 H1 110.0
O1 C1 H2 110.0
C2 C1 H2 110.0
H1 C1 H2 108.3
O2 C2 C1 108.5(4)
O2 C2 C3 109.3(4)
C1 C2 C3 111.9(5)
O2 C2 H3 109.0
C1 C2 H3 109.0
C3 C2 H3 109.0
O3 C3 C2 107.3(4)
O3 C3 H4 110.2
C2 C3 H4 110.2
O3 C3 H5 110.2
C2 C3 H5 110.2
H4 C3 H5 108.5
C5 C4 O3 124.8(5)
C5 C4 C9 119.7(5)
O3 C4 C9 115.5(5)
C4 C5 C6 120.8(5)
C4 C5 H6 119.6
C6 C5 H6 119.6
C7 C6 C5 119.9(5)
C7 C6 H7 120.1
C5 C6 H7 120.1
C6 C7 C8 119.0(5)
C6 C7 N1 124.2(5)
C8 C7 N1 116.7(5)
C9 C8 C7 120.4(5)
C9 C8 H8 119.8
C7 C8 H8 119.8
C8 C9 C4 120.3(5)
C8 C9 H9 119.9
C4 C9 H9 119.9
O4 C10 N1 124.9(5)
O4 C10 C11 121.8(5)
N1 C10 C11 113.2(5)
C12 C11 C10 109.2(4)
C12 C11 H10 109.8
C10 C11 H10 109.8
C12 C11 H11 109.8
C10 C11 H11 109.8
H10 C11 H11 108.3
N2 C12 C11 113.3(4)
N2 C12 H12 108.9
C11 C12 H12 108.9
N2 C12 H13 108.9
C11 C12 H13 108.9
H12 C12 H13 107.7
N2 C13 C14 104.5(4)
N2 C13 H14 110.8
C14 C13 H14 110.8
N2 C13 H15 110.8
C14 C13 H15 110.8
H14 C13 H15 108.9
C13 C14 C15 104.7(5)
C13 C14 H16 110.8
C15 C14 H16 110.8
C13 C14 H17 110.8
C15 C14 H17 110.8
H16 C14 H17 108.9
C16 C15 C14 106.3(5)
C16 C15 H18 110.5
C14 C15 H18 110.5
C16 C15 H19 110.5
C14 C15 H19 110.5
H18 C15 H19 108.7
N2 C16 C15 103.4(4)
N2 C16 H20 111.1
C15 C16 H20 111.1
N2 C16 H21 111.1
C15 C16 H21 111.1
H20 C16 H21 109.0
N2 C17 H22 109.5
N2 C17 H23 109.5
H22 C17 H23 109.5
N2 C17 H24 109.5
H22 C17 H24 109.5
H23 C17 H24 109.5
O1 C18 C19 115.3(5)
O1 C18 C23 124.0(5)
C19 C18 C23 120.7(5)
C18 C19 C20 120.2(5)
C18 C19 H25 119.9
C20 C19 H25 119.9
C19 C20 C21 120.5(5)
C19 C20 H26 119.7
C21 C20 H26 119.7
C22 C21 C20 119.1(5)
C22 C21 H27 120.5
C20 C21 H27 120.5
C21 C22 C23 121.6(5)
C21 C22 H28 119.2
C23 C22 H28 119.2
C22 C23 C18 118.0(5)
C22 C23 H29 121.0
C18 C23 H29 121.0
C29 C24 C25 120.9(5)
C29 C24 S1 119.9(4)
C25 C24 S1 119.2(4)
C26 C25 C24 119.6(5)
C26 C25 H30 120.2
C24 C25 H30 120.2
C27 C26 C25 119.7(5)
C27 C26 H31 120.2
C25 C26 H31 120.2
C26 C27 C28 121.2(5)
C26 C27 I1 120.2(4)
C28 C27 I1 118.6(4)
C27 C28 C29 119.2(5)
C27 C28 H32 120.4
C29 C28 H32 120.4
C24 C29 C28 119.5(5)
C24 C29 H33 120.3
C28 C29 H33 120.3
O8 C30 C31 106.7(4)
O8 C30 H34 110.4
C31 C30 H34 110.4
O8 C30 H35 110.4
C31 C30 H35 110.4
H34 C30 H35 108.6
O9 C31 C32 109.0(4)
O9 C31 C30 108.4(4)
C32 C31 C30 111.8(4)
O9 C31 H36 109.2
C32 C31 H36 109.2
C30 C31 H36 109.2
O10 C32 C31 106.0(4)
O10 C32 H37 110.5
C31 C32 H37 110.5
O10 C32 H38 110.5
C31 C32 H38 110.5
H37 C32 H38 108.7
O10 C33 C38 124.1(5)
O10 C33 C34 114.9(5)
C38 C33 C34 120.9(5)
C35 C34 C33 119.4(5)
C35 C34 H39 120.3
C33 C34 H39 120.3
C34 C35 C36 120.9(5)
C34 C35 H40 119.6
C36 C35 H40 119.6
C35 C36 C37 118.8(5)
C35 C36 N3 117.3(5)
C37 C36 N3 123.9(5)
C38 C37 C36 120.7(5)
C38 C37 H41 119.7
C36 C37 H41 119.7
C33 C38 C37 119.2(5)
C33 C38 H42 120.4
C37 C38 H42 120.4
O11 C39 N3 125.1(5)
O11 C39 C40 121.3(5)
N3 C39 C40 113.5(5)
C41 C40 C39 111.7(4)
C41 C40 H43 109.3
C39 C40 H43 109.3
C41 C40 H44 109.3
C39 C40 H44 109.3
H43 C40 H44 108.0
N4 C41 C40 114.7(4)
N4 C41 H45 108.6
C40 C41 H45 108.6
N4 C41 H46 108.6
C40 C41 H46 108.6
H45 C41 H46 107.6
N4 C42 C43 105.2(4)
N4 C42 H47 110.7
C43 C42 H47 110.7
N4 C42 H48 110.7
C43 C42 H48 110.7
H47 C42 H48 108.8
C42 C43 C44 104.6(5)
C42 C43 H49 110.8
C44 C43 H49 110.8
C42 C43 H50 110.8
C44 C43 H50 110.8
H49 C43 H50 108.9
C45 C44 C43 106.2(5)
C45 C44 H51 110.5
C43 C44 H51 110.5
C45 C44 H52 110.5
C43 C44 H52 110.5
H51 C44 H52 108.7
N4 C45 C44 104.3(5)
N4 C45 H53 110.9
C44 C45 H53 110.9
N4 C45 H54 110.9
C44 C45 H54 110.9
H53 C45 H54 108.9
N4 C46 H55 109.5
N4 C46 H56 109.5
H55 C46 H56 109.5
N4 C46 H57 109.5
H55 C46 H57 109.5
H56 C46 H57 109.5
O8 C47 C48 124.9(5)
O8 C47 C52 114.4(5)
C48 C47 C52 120.8(5)
C47 C48 C49 119.0(5)
C47 C48 H58 120.5
C49 C48 H58 120.5
C50 C49 C48 120.4(5)
C50 C49 H59 119.8
C48 C49 H59 119.8
C49 C50 C51 120.4(5)
C49 C50 H60 119.8
C51 C50 H60 119.8
C50 C51 C52 119.8(6)
C50 C51 H61 120.1
C52 C51 H61 120.1
C51 C52 C47 119.6(5)
C51 C52 H62 120.2
C47 C52 H62 120.2
C54 C53 C58 119.7(5)
C54 C53 S2 120.7(4)
C58 C53 S2 119.4(4)
C55 C54 C53 120.5(5)
C55 C54 H63 119.7
C53 C54 H63 119.7
C56 C55 C54 119.0(5)
C56 C55 H64 120.5
C54 C55 H64 120.5
C55 C56 C57 121.6(5)
C55 C56 I2 118.7(4)
C57 C56 I2 119.6(4)
C58 C57 C56 118.8(5)
C58 C57 H65 120.6
C56 C57 H65 120.6
C57 C58 C53 120.2(5)
C57 C58 H66 119.9
C53 C58 H66 119.9
C18 O1 C1 118.5(4)
C2 O2 H67 109.5
C4 O3 C3 115.2(4)
C47 O8 C30 117.1(4)
C31 O9 H68 109.5
C33 O10 C32 116.1(4)
O7 S1 O6 113.4(3)
O7 S1 O5 113.9(3)
O6 S1 O5 111.3(2)
O7 S1 C24 107.3(2)
O6 S1 C24 105.4(2)
O5 S1 C24 104.7(2)
O14 S2 O12 113.4(3)
O14 S2 O13 113.4(3)
O12 S2 O13 111.0(2)
O14 S2 C53 107.0(2)
O12 S2 C53 105.5(2)
O13 S2 C53 105.8(2)
C10 N1 C7 127.9(5)
C10 N1 H69 116.1
C7 N1 H69 116.1
C17 N2 C12 110.3(4)
C17 N2 C13 109.0(4)
C12 N2 C13 110.1(4)
C17 N2 C16 111.2(5)
C12 N2 C16 112.9(4)
C13 N2 C16 103.1(4)
C39 N3 C36 128.9(5)
C39 N3 H70 115.5
C36 N3 H70 115.5
C46 N4 C41 111.1(4)
C46 N4 C42 110.7(5)
C41 N4 C42 113.3(4)
C46 N4 C45 109.8(5)
C41 N4 C45 109.1(4)
C42 N4 C45 102.5(4)
O15 C59 C60 114.4(6)
O15 C59 H71 108.7
C60 C59 H71 108.7
O15 C59 H72 108.7
C60 C59 H72 108.7
H71 C59 H72 107.6
C59 C60 H73 109.5
C59 C60 H74 109.5
H73 C60 H74 109.5
C59 C60 H75 109.5
H73 C60 H75 109.5
H74 C60 H75 109.5
C59 O15 H76 109.5

loop_
_geom_bond_atom_site_label_1
_geom_bond_atom_site_label_2
_geom_bond_distance
C1 O1 1.442(6)
C1 C2 1.505(7)
C1 H1 0.9900
C1 H2 0.9900
C2 O2 1.421(6)
C2 C3 1.519(7)
C2 H3 1.0000
C3 O3 1.440(6)
C3 H4 0.9900
C3 H5 0.9900
C4 C5 1.366(8)
C4 O3 1.371(6)
C4 C9 1.391(7)
C5 C6 1.403(7)
C5 H6 0.9500
C6 C7 1.388(7)
C6 H7 0.9500
C7 C8 1.400(7)
C7 N1 1.409(7)
C8 C9 1.385(7)
C8 H8 0.9500
C9 H9 0.9500
C10 O4 1.219(7)
C10 N1 1.359(7)
C10 C11 1.518(7)
C11 C12 1.516(7)
C11 H10 0.9900
C11 H11 0.9900
C12 N2 1.499(6)
C12 H12 0.9900
C12 H13 0.9900
C13 N2 1.500(6)
C13 C14 1.523(8)
C13 H14 0.9900
C13 H15 0.9900
C14 C15 1.539(8)
C14 H16 0.9900
C14 H17 0.9900
C15 C16 1.519(8)
C15 H18 0.9900
C15 H19 0.9900
C16 N2 1.502(7)
C16 H20 0.9900
C16 H21 0.9900
C17 N2 1.492(7)
C17 H22 0.9800
C17 H23 0.9800
C17 H24 0.9800
C18 O1 1.369(6)
C18 C19 1.377(8)
C18 C23 1.402(7)
C19 C20 1.380(8)
C19 H25 0.9500
C20 C21 1.391(8)
C20 H26 0.9500
C21 C22 1.378(8)
C21 H27 0.9500
C22 C23 1.399(8)
C22 H28 0.9500
C23 H29 0.9500
C24 C29 1.387(7)
C24 C25 1.389(7)
C24 S1 1.780(5)
C25 C26 1.386(7)
C25 H30 0.9500
C26 C27 1.386(7)
C26 H31 0.9500
C27 C28 1.386(7)
C27 I1 2.102(5)
C28 C29 1.400(8)
C28 H32 0.9500
C29 H33 0.9500
C30 O8 1.436(6)
C30 C31 1.525(7)
C30 H34 0.9900
C30 H35 0.9900
C31 O9 1.433(6)
C31 C32 1.515(7)
C31 H36 1.0000
C32 O10 1.439(6)
C32 H37 0.9900
C32 H38 0.9900
C33 O10 1.372(6)
C33 C38 1.382(8)
C33 C34 1.398(7)
C34 C35 1.389(7)
C34 H39 0.9500
C35 C36 1.397(7)
C35 H40 0.9500
C36 C37 1.403(7)
C36 N3 1.404(7)
C37 C38 1.402(7)
C37 H41 0.9500
C38 H42 0.9500
C39 O11 1.230(6)
C39 N3 1.350(7)
C39 C40 1.514(7)
C40 C41 1.512(7)
C40 H43 0.9900
C40 H44 0.9900
C41 N4 1.505(7)
C41 H45 0.9900
C41 H46 0.9900
C42 N4 1.508(7)
C42 C43 1.520(8)
C42 H47 0.9900
C42 H48 0.9900
C43 C44 1.550(9)
C43 H49 0.9900
C43 H50 0.9900
C44 C45 1.526(9)
C44 H51 0.9900
C44 H52 0.9900
C45 N4 1.515(7)
C45 H53 0.9900
C45 H54 0.9900
C46 N4 1.480(7)
C46 H55 0.9800
C46 H56 0.9800
C46 H57 0.9800
C47 O8 1.376(6)
C47 C48 1.377(7)
C47 C52 1.394(7)
C48 C49 1.405(8)
C48 H58 0.9500
C49 C50 1.375(8)
C49 H59 0.9500
C50 C51 1.384(8)
C50 H60 0.9500
C51 C52 1.392(8)
C51 H61 0.9500
C52 H62 0.9500
C53 C54 1.392(7)
C53 C58 1.395(7)
C53 S2 1.773(5)
C54 C55 1.389(7)
C54 H63 0.9500
C55 C56 1.375(7)
C55 H64 0.9500
C56 C57 1.398(7)
C56 I2 2.107(5)
C57 C58 1.387(8)
C57 H65 0.9500
C58 H66 0.9500
O2 H67 0.8400
O5 S1 1.466(4)
O6 S1 1.455(4)
O7 S1 1.438(4)
O9 H68 0.8400
O12 S2 1.460(4)
O13 S2 1.465(4)
O14 S2 1.446(4)
N1 H69 0.8800
N3 H70 0.8800
C59 O15 1.405(8)
C59 C60 1.481(9)
C59 H71 0.9900
C59 H72 0.9900
C60 H73 0.9800
C60 H74 0.9800
C60 H75 0.9800
O15 H76 0.8400

loop_
_geom_hbond_atom_site_label_D
_geom_hbond_atom_site_label_H
_geom_hbond_atom_site_label_A
_geom_hbond_distance_DH
_geom_hbond_distance_HA
_geom_hbond_distance_DA
_geom_hbond_angle_DHA
_geom_hbond_site_symmetry_A
O2 H67 O6 0.84 1.95 2.772(5) 166.8 1_556
O2 H67 S1 0.84 3.02 3.855(4) 169.9 1_556
O9 H68 O13 0.84 1.88 2.716(5) 171.3 .
O9 H68 S2 0.84 2.98 3.767(4) 156.8 .
N1 H69 O12 0.88 1.95 2.831(6) 173.7 .
N1 H69 S2 0.88 3.02 3.874(5) 162.7 .
N3 H70 O5 0.88 1.92 2.790(6) 169.5 1_655
N3 H70 S1 0.88 2.99 3.842(5) 163.6 1_655
O15 H76 O9 0.84 1.96 2.794(6) 169.7 2_666

loop_
_geom_torsion_atom_site_label_1
_geom_torsion_atom_site_label_2
_geom_torsion_atom_site_label_3
_geom_torsion_atom_site_label_4
_geom_torsion
O1 C1 C2 O2 -61.1(6)
O1 C1 C2 C3 59.6(6)
O2 C2 C3 O3 -169.4(4)
C1 C2 C3 O3 70.4(6)
O3 C4 C5 C6 180.0(5)
C9 C4 C5 C6 1.2(8)
C4 C5 C6 C7 -0.9(8)
C5 C6 C7 C8 0.6(8)
C5 C6 C7 N1 178.3(5)
C6 C7 C8 C9 -0.8(8)
N1 C7 C8 C9 -178.6(5)
C7 C8 C9 C4 1.1(8)
C5 C4 C9 C8 -1.4(8)
O3 C4 C9 C8 179.8(5)
O4 C10 C11 C12 -26.6(8)
N1 C10 C11 C12 155.0(5)
C10 C11 C12 N2 -178.4(4)
N2 C13 C14 C15 24.2(6)
C13 C14 C15 C16 1.0(7)
C14 C15 C16 N2 -25.7(6)
O1 C18 C19 C20 178.8(5)
C23 C18 C19 C20 -0.6(9)
C18 C19 C20 C21 1.1(9)
C19 C20 C21 C22 -0.2(9)
C20 C21 C22 C23 -1.2(9)
C21 C22 C23 C18 1.6(8)
O1 C18 C23 C22 179.9(5)
C19 C18 C23 C22 -0.7(8)
C29 C24 C25 C26 -1.4(8)
S1 C24 C25 C26 176.6(4)
C24 C25 C26 C27 0.6(8)
C25 C26 C27 C28 0.0(8)
C25 C26 C27 I1 179.2(4)
C26 C27 C28 C29 0.2(8)
I1 C27 C28 C29 -179.0(4)
C25 C24 C29 C28 1.6(8)
S1 C24 C29 C28 -176.4(4)
C27 C28 C29 C24 -1.0(8)
O8 C30 C31 O9 -62.7(5)
O8 C30 C31 C32 57.4(6)
O9 C31 C32 O10 -173.0(4)
C30 C31 C32 O10 67.3(6)
O10 C33 C34 C35 -179.4(4)
C38 C33 C34 C35 1.0(8)
C33 C34 C35 C36 -0.7(8)
C34 C35 C36 C37 0.7(8)
C34 C35 C36 N3 179.7(5)
C35 C36 C37 C38 -1.0(8)
N3 C36 C37 C38 -180.0(5)
O10 C33 C38 C37 179.2(5)
C34 C33 C38 C37 -1.4(8)
C36 C37 C38 C33 1.4(8)
O11 C39 C40 C41 -32.1(7)
N3 C39 C40 C41 151.0(5)
C39 C40 C41 N4 171.1(5)
N4 C42 C43 C44 26.2(6)
C42 C43 C44 C45 -1.7(6)
C43 C44 C45 N4 -23.1(6)
O8 C47 C48 C49 -178.7(5)
C52 C47 C48 C49 0.4(8)
C47 C48 C49 C50 1.1(8)
C48 C49 C50 C51 -1.6(9)
C49 C50 C51 C52 0.5(9)
C50 C51 C52 C47 1.0(9)
O8 C47 C52 C51 177.7(5)
C48 C47 C52 C51 -1.5(8)
C58 C53 C54 C55 -0.1(8)
S2 C53 C54 C55 -174.5(4)
C53 C54 C55 C56 -0.2(8)
C54 C55 C56 C57 -0.2(8)
C54 C55 C56 I2 178.0(4)
C55 C56 C57 C58 1.0(8)
I2 C56 C57 C58 -177.3(4)
C56 C57 C58 C53 -1.3(8)
C54 C53 C58 C57 0.8(8)
S2 C53 C58 C57 175.3(4)
C19 C18 O1 C1 173.6(5)
C23 C18 O1 C1 -7.0(8)
C2 C1 O1 C18 -171.6(4)
C5 C4 O3 C3 7.2(7)
C9 C4 O3 C3 -174.1(4)
C2 C3 O3 C4 178.5(4)
C48 C47 O8 C30 -3.3(7)
C52 C47 O8 C30 177.6(5)
C31 C30 O8 C47 -173.7(4)
C38 C33 O10 C32 10.2(7)
C34 C33 O10 C32 -169.2(4)
C31 C32 O10 C33 -179.0(4)
C29 C24 S1 O7 -8.0(5)
C25 C24 S1 O7 173.9(4)
C29 C24 S1 O6 113.1(5)
C25 C24 S1 O6 -64.9(5)
C29 C24 S1 O5 -129.3(4)
C25 C24 S1 O5 52.6(5)
C54 C53 S2 O14 -16.1(5)
C58 C53 S2 O14 169.4(4)
C54 C53 S2 O12 -137.2(4)
C58 C53 S2 O12 48.4(5)
C54 C53 S2 O13 105.1(5)
C58 C53 S2 O13 -69.3(5)
O4 C10 N1 C7 0.8(9)
C11 C10 N1 C7 179.2(5)
C6 C7 N1 C10 -5.1(8)
C8 C7 N1 C10 172.7(5)
C11 C12 N2 C17 -60.4(6)
C11 C12 N2 C13 179.2(5)
C11 C12 N2 C16 64.6(6)
C14 C13 N2 C17 77.4(6)
C14 C13 N2 C12 -161.5(5)
C14 C13 N2 C16 -40.8(6)
C15 C16 N2 C17 -75.7(6)
C15 C16 N2 C12 159.7(4)
C15 C16 N2 C13 41.0(6)
O11 C39 N3 C36 2.9(9)
C40 C39 N3 C36 179.7(5)
C35 C36 N3 C39 169.5(5)
C37 C36 N3 C39 -11.6(9)
C40 C41 N4 C46 -63.2(6)
C40 C41 N4 C42 62.2(6)
C40 C41 N4 C45 175.7(5)
C43 C42 N4 C46 -157.8(5)
C43 C42 N4 C41 76.6(5)
C43 C42 N4 C45 -40.8(5)
C44 C45 N4 C46 156.8(5)
C44 C45 N4 C41 -81.2(5)
C44 C45 N4 C42 39.1(5)
